data_1569207
loop_
_publ_author_name
'Zhang, Shengbo'
'Xue, Yingying'
'Wu, Yanfen'
'Zhang, Yu-Xiao'
'Tan, Ting'
'Niu, Zhiqiang'

_publ_section_title
;
 PET recycling under mild conditions <i>via</i> substituent-modulated
 intramolecular hydrolysis.
;
_journal_issue 24
_journal_name_full 'Chemical science'
_journal_page_first 6558
_journal_page_last 6563
_journal_paper_doi 10.1039/d3sc01161e
_journal_volume 14
_journal_year 2023
_chemical_formula_moiety 'C22 H22 N6 O10 Zn2'
_chemical_formula_sum 'C22 H22 N6 O10 Zn2'
_chemical_formula_weight 661.19
_space_group_crystal_system monoclinic
_space_group_IT_number 14
_space_group_name_Hall '-P 2ybc'
_space_group_name_H-M_alt 'P 1 21/c 1'
_atom_sites_solution_hydrogens geom
_atom_sites_solution_primary dual
_audit_creation_date 2022-03-12
_audit_creation_method
;
Olex2 1.5
(compiled 2021.12.09 svn.r5202d8cf for OlexSys, GUI svn.r6439)
;
_audit_update_record
;
2022-09-06 deposited with the CCDC.	2023-05-25 downloaded from the CCDC.
;
_cell_angle_alpha 90
_cell_angle_beta 112.8580(10)
_cell_angle_gamma 90
_cell_formula_units_Z 2
_cell_length_a 8.39710(10)
_cell_length_b 15.80160(10)
_cell_length_c 10.07390(10)
_cell_measurement_reflns_used 6894
_cell_measurement_temperature 276(3)
_cell_measurement_theta_max 66.2600
_cell_measurement_theta_min 4.7100
_cell_volume 1231.71(2)
_computing_cell_refinement 'CrysAlisPro 1.171.40.78a (Rigaku OD, 2020)'
_computing_data_collection 'CrysAlisPro 1.171.40.78a (Rigaku OD, 2020)'
_computing_data_reduction 'CrysAlisPro 1.171.40.78a (Rigaku OD, 2020)'
_computing_molecular_graphics 'Olex2 1.5 (Dolomanov et al., 2009)'
_computing_publication_material 'Olex2 1.5 (Dolomanov et al., 2009)'
_computing_structure_refinement 'SHELXL 2018/1 (Sheldrick, 2015)'
_computing_structure_solution 'SHELXT 2014/5 (Sheldrick, 2014)'
_diffrn_ambient_environment air
_diffrn_ambient_temperature 276(3)
_diffrn_detector 'Hybrid Pixel Array Detector'
_diffrn_detector_area_resol_mean 10.0000
_diffrn_measured_fraction_theta_full 0.942
_diffrn_measured_fraction_theta_max 0.942
_diffrn_measurement_details
;
List of Runs (angles in degrees, time in seconds):

  # Type    Start    End  Width  t~exp~   \w     \q     \k     \f   Frames
#--------------------------------------------------------------------------
  1  \w     53.00 133.00   0.50    0.50    --   43.60  55.00   0.00  160
  2  \w    107.00 133.00   0.50    0.50    --   43.60  55.00  90.00   52
  3  \w     44.00 121.00   0.50    0.50    --   43.60  18.00 -90.00  154
  4  \w    -46.00 -14.00   0.50    0.50    --   43.60  55.00   0.00   64
  5  \w     96.00 177.00   0.50    0.50    --   90.00  46.00 -60.00  162
  6  \w     89.00 115.00   0.50    0.50    --   90.00  46.00 -30.00   52
  7  \w    114.00 177.00   0.50    0.50    --   90.00  46.00  60.00  126
  8  \w    127.00 158.00   0.50    0.50    --   90.00  46.00  30.00   62
  9  \w     81.00 107.00   0.50    0.50    --   90.00  46.00  60.00   52
 10  \w      1.00  32.00   0.50    0.50    --   90.00  18.00  30.00   62
 11  \w     92.00 117.00   0.50    0.50    --   90.00  46.00  30.00   50
 12  \w     83.00 109.00   0.50    0.50    --   90.00  37.00  30.00   52
 13  \w      1.00 106.00   0.50    0.50    --   90.00  37.00 -60.00  210
 14  \w    125.00 175.00   0.50    0.50    --   90.00  28.00  30.00  100
 15  \w    146.00 172.00   0.50    0.50    --   90.00  46.00 -30.00   52
 16  \w    119.00 154.00   0.50    0.50    --   90.00  46.00   0.00   70
 17  \w     50.00  85.00   0.50    0.50    --   90.00   9.00   0.00   70
 18  \w      2.00  72.00   0.50    0.50    --   90.00   9.00  30.00  140
 19  \w     86.00 178.00   0.50    0.50    --   90.00  28.00-150.00  184
 20  \w     39.00  65.00   0.50    0.50    --   90.00  46.00 120.00   52
 21  \w     84.00 158.00   0.50    0.50    --   90.00  46.00 120.00  148
 22  \w      6.00  36.00   0.50    0.50    --   90.00  46.00   0.00   60
;
_diffrn_measurement_device 'four-circle diffractometer'
_diffrn_measurement_device_type 'XtaLAB AFC11 (RINC): quarter-chi single'
_diffrn_measurement_method '\w scans'
_diffrn_orient_matrix_type 'CrysAlisPro convention (1999,Acta A55,543-557)'
_diffrn_orient_matrix_UB_11 0.1369317000
_diffrn_orient_matrix_UB_12 -0.0019442000
_diffrn_orient_matrix_UB_13 0.1553837000
_diffrn_orient_matrix_UB_21 -0.0144037000
_diffrn_orient_matrix_UB_22 -0.0971673000
_diffrn_orient_matrix_UB_23 0.0016193000
_diffrn_orient_matrix_UB_31 0.1438653000
_diffrn_orient_matrix_UB_32 -0.0078233000
_diffrn_orient_matrix_UB_33 -0.0583160000
_diffrn_radiation_monochromator mirror
_diffrn_radiation_probe x-ray
_diffrn_radiation_type 'Cu K\a'
_diffrn_radiation_wavelength 1.54184
_diffrn_reflns_av_R_equivalents 0.0108
_diffrn_reflns_av_unetI/netI 0.0089
_diffrn_reflns_Laue_measured_fraction_full 0.942
_diffrn_reflns_Laue_measured_fraction_max 0.942
_diffrn_reflns_limit_h_max 9
_diffrn_reflns_limit_h_min -9
_diffrn_reflns_limit_k_max 18
_diffrn_reflns_limit_k_min -18
_diffrn_reflns_limit_l_max 8
_diffrn_reflns_limit_l_min -11
_diffrn_reflns_number 8384
_diffrn_reflns_point_group_measured_fraction_full 0.942
_diffrn_reflns_point_group_measured_fraction_max 0.942
_diffrn_reflns_theta_full 66.366
_diffrn_reflns_theta_max 66.366
_diffrn_reflns_theta_min 6.369
_diffrn_source 'Rotating-anode X-ray tube'
_diffrn_source_type 'Rigaku (Cu) X-ray Source'
_exptl_absorpt_coefficient_mu 3.028
_exptl_absorpt_correction_T_max 1.00000
_exptl_absorpt_correction_T_min 0.74815
_exptl_absorpt_correction_type multi-scan
_exptl_absorpt_process_details
;
CrysAlisPro 1.171.40.78a (Rigaku Oxford Diffraction, 2020)
Empirical absorption correction using spherical harmonics,
 implemented in SCALE3 ABSPACK scaling algorithm.
;
_exptl_crystal_colour 'clear dark red'
_exptl_crystal_colour_lustre clear
_exptl_crystal_colour_modifier dark
_exptl_crystal_colour_primary red
_exptl_crystal_density_diffrn 1.783
_exptl_crystal_description needle
_exptl_crystal_F_000 672
_refine_diff_density_max 0.259
_refine_diff_density_min -0.236
_refine_diff_density_rms 0.042
_refine_ls_extinction_method none
_refine_ls_goodness_of_fit_ref 1.054
_refine_ls_hydrogen_treatment constr
_refine_ls_matrix_type full
_refine_ls_number_parameters 182
_refine_ls_number_reflns 2037
_refine_ls_number_restraints 0
_refine_ls_restrained_S_all 1.054
_refine_ls_R_factor_all 0.0242
_refine_ls_R_factor_gt 0.0233
_refine_ls_shift/su_max 0.002
_refine_ls_shift/su_mean 0.000
_refine_ls_structure_factor_coef Fsqd
_refine_ls_weighting_details 'w=1/[\s^2^(Fo^2^)+(0.0337P)^2^+0.6960P] where P=(Fo^2^+2Fc^2^)/3'
_refine_ls_weighting_scheme calc
_refine_ls_wR_factor_gt 0.0633
_refine_ls_wR_factor_ref 0.0635
_reflns_Friedel_coverage 0.000
_reflns_number_gt 2001
_reflns_number_total 2037
_reflns_threshold_expression 'I > 2\s(I)'
_cod_data_source_file d3sc01161e2.cif
_cod_data_source_block oh-zn2l2new
_cod_depositor_comments 'Adding full bibliography for 1569205--1569212.cif.'
_cod_database_code 1569207
_shelx_shelxl_version_number 2018/1
_chemical_oxdiff_formula 'C H O N Zn'
_shelx_space_group_comment
;
The symmetry employed for this shelxl refinement is uniquely defined
by the following loop, which should always be used as a source of
symmetry information in preference to the above space-group names.
They are only intended as comments.
;
_reflns_odcompleteness_completeness 92.76
_reflns_odcompleteness_iscentric 1
_reflns_odcompleteness_theta 66.97
_olex2_refinement_description
;
1. Fixed Uiso
 At 1.2 times of:
  All C(H) groups, All C(H,H) groups
 At 1.5 times of:
  All O(H) groups
2.a Secondary CH2 refined with riding coordinates:
 C11(H11a,H11b), C10(H10a,H10b), C9(H9a,H9b)
2.b Aromatic/amide H refined with riding coordinates:
 C2(H2), C7(H7), C8(H8), C6(H6)
2.c Idealised tetrahedral OH refined as rotating group:
 O1(H1)
;
_olex2_submission_special_instructions 'No special instructions were received'
_oxdiff_exptl_absorpt_empirical_details
;
Empirical correction (ABSPACK) includes:
- Absorption correction using spherical harmonics
- Frame scaling
;
_oxdiff_exptl_absorpt_empirical_full_max 1.493
_oxdiff_exptl_absorpt_empirical_full_min 0.602

loop_
_space_group_symop_operation_xyz
'x, y, z'
'-x, y+1/2, -z+1/2'
'-x, -y, -z'
'x, -y-1/2, z-1/2'

loop_
_atom_site_label
_atom_site_type_symbol
_atom_site_fract_x
_atom_site_fract_y
_atom_site_fract_z
_atom_site_U_iso_or_equiv
_atom_site_adp_type
_atom_site_occupancy
_atom_site_site_symmetry_order
_atom_site_calc_flag
_atom_site_refinement_flags_posn
_atom_site_refinement_flags_adp
_atom_site_refinement_flags_occupancy
_atom_site_disorder_assembly
_atom_site_disorder_group
Zn01 Zn 0.93691(3) 0.53841(2) 0.33819(2) 0.03039(11) Uani 1 1 d . . . . .
O2 O 0.86906(16) 0.53326(7) 0.51498(13) 0.0325(3) Uani 1 1 d . . . . .
O3 O 0.79543(19) 0.43224(10) 0.24625(15) 0.0473(3) Uani 1 1 d . . . . .
N2 N 1.0971(2) 0.56531(10) 0.23355(16) 0.0356(3) Uani 1 1 d . . . . .
N1 N 0.7913(2) 0.64689(10) 0.27832(17) 0.0378(4) Uani 1 1 d . . . . .
O1 O 0.2978(2) 0.67615(10) 0.57603(19) 0.0553(4) Uani 1 1 d . . . . .
H1 H 0.272352 0.649856 0.635197 0.083 Uiso 1 1 calc R U . . .
C3 C 0.6333(2) 0.63136(10) 0.43697(18) 0.0298(4) Uani 1 1 d . . . . .
O4 O 0.7199(3) 0.49709(13) 0.04373(18) 0.0738(5) Uani 1 1 d . . . . .
N3 N 0.7124(2) 0.43289(12) 0.11056(19) 0.0471(4) Uani 1 1 d . . . . .
C5 C 0.6836(2) 0.54239(10) 0.64423(19) 0.0305(4) Uani 1 1 d . . . . .
C2 C 0.4886(2) 0.66596(11) 0.4551(2) 0.0342(4) Uani 1 1 d . . . . .
H2 H 0.424013 0.707522 0.391664 0.041 Uiso 1 1 calc R U . . .
C7 C 0.6740(2) 0.66844(11) 0.3228(2) 0.0358(4) Uani 1 1 d . . . . .
H7 H 0.605713 0.714108 0.275458 0.043 Uiso 1 1 calc R U . . .
C4 C 0.7343(2) 0.56764(10) 0.53191(18) 0.0271(3) Uani 1 1 d . . . . .
O5 O 0.6264(3) 0.37171(13) 0.0510(2) 0.0805(6) Uani 1 1 d . . . . .
C8 C 0.7637(2) 0.47501(12) 0.74632(19) 0.0338(4) Uani 1 1 d . . . . .
H8 H 0.706025 0.459124 0.804727 0.041 Uiso 1 1 calc R U . . .
C1 C 0.4402(2) 0.63993(11) 0.5643(2) 0.0368(4) Uani 1 1 d . . . . .
C6 C 0.5393(2) 0.57895(12) 0.6586(2) 0.0353(4) Uani 1 1 d . . . . .
H6 H 0.509122 0.561659 0.733982 0.042 Uiso 1 1 calc R U . . .
C11 C 1.0519(3) 0.63221(15) 0.1218(2) 0.0494(5) Uani 1 1 d . . . . .
H11A H 0.966049 0.610529 0.032579 0.059 Uiso 1 1 calc R U . . .
H11B H 1.153902 0.647303 0.104108 0.059 Uiso 1 1 calc R U . . .
C10 C 0.9816(3) 0.71022(14) 0.1669(3) 0.0527(6) Uani 1 1 d . . . . .
H10A H 1.057337 0.724854 0.264694 0.063 Uiso 1 1 calc R U . . .
H10B H 0.983451 0.756927 0.105071 0.063 Uiso 1 1 calc R U . . .
C9 C 0.8008(3) 0.70008(15) 0.1606(3) 0.0565(6) Uani 1 1 d . . . . .
H9A H 0.753890 0.755561 0.165287 0.068 Uiso 1 1 calc R U . . .
H9B H 0.729474 0.674895 0.068871 0.068 Uiso 1 1 calc R U . . .

loop_
_atom_site_aniso_label
_atom_site_aniso_U_11
_atom_site_aniso_U_22
_atom_site_aniso_U_33
_atom_site_aniso_U_23
_atom_site_aniso_U_13
_atom_site_aniso_U_12
Zn01 0.02966(16) 0.03502(16) 0.02851(16) 0.00644(8) 0.01352(11) 0.00499(9)
O2 0.0305(7) 0.0413(7) 0.0286(6) 0.0075(5) 0.0147(5) 0.0109(5)
O3 0.0478(8) 0.0522(8) 0.0417(8) 0.0001(6) 0.0172(7) -0.0115(7)
N2 0.0339(8) 0.0424(8) 0.0332(8) 0.0101(7) 0.0161(7) 0.0055(7)
N1 0.0381(9) 0.0408(8) 0.0387(8) 0.0141(7) 0.0196(7) 0.0104(7)
O1 0.0509(9) 0.0507(9) 0.0841(12) 0.0179(8) 0.0479(9) 0.0207(7)
C3 0.0282(8) 0.0273(8) 0.0331(8) -0.0023(7) 0.0111(7) -0.0004(7)
O4 0.0950(14) 0.0819(13) 0.0412(9) 0.0035(9) 0.0227(9) -0.0136(11)
N3 0.0498(10) 0.0536(10) 0.0460(10) -0.0136(9) 0.0275(9) -0.0086(8)
C5 0.0284(9) 0.0324(9) 0.0318(9) -0.0031(7) 0.0128(7) -0.0010(7)
C2 0.0300(9) 0.0282(8) 0.0446(10) 0.0006(7) 0.0147(8) 0.0035(7)
C7 0.0354(10) 0.0330(9) 0.0380(10) 0.0085(7) 0.0129(8) 0.0079(7)
C4 0.0242(8) 0.0284(8) 0.0278(8) -0.0042(6) 0.0091(7) 0.0001(6)
O5 0.0827(13) 0.0752(13) 0.0730(12) -0.0300(10) 0.0186(10) -0.0262(11)
C8 0.0328(9) 0.0426(10) 0.0301(9) 0.0018(7) 0.0166(8) 0.0002(7)
C1 0.0328(9) 0.0316(9) 0.0521(11) -0.0024(8) 0.0232(9) 0.0023(7)
C6 0.0336(9) 0.0368(10) 0.0422(10) -0.0027(7) 0.0221(8) -0.0008(7)
C11 0.0484(12) 0.0619(13) 0.0476(11) 0.0275(10) 0.0293(10) 0.0136(10)
C10 0.0545(13) 0.0481(12) 0.0629(13) 0.0267(10) 0.0308(11) 0.0087(10)
C9 0.0572(13) 0.0621(14) 0.0617(14) 0.0371(11) 0.0358(12) 0.0265(11)

loop_
_atom_type_symbol
_atom_type_description
_atom_type_scat_dispersion_real
_atom_type_scat_dispersion_imag
_atom_type_scat_source
C C 0.0181 0.0091 'International Tables Vol C Tables 4.2.6.8 and 6.1.1.4'
H H 0.0000 0.0000 'International Tables Vol C Tables 4.2.6.8 and 6.1.1.4'
N N 0.0311 0.0180 'International Tables Vol C Tables 4.2.6.8 and 6.1.1.4'
O O 0.0492 0.0322 'International Tables Vol C Tables 4.2.6.8 and 6.1.1.4'
Zn Zn -1.5491 0.6778 'International Tables Vol C Tables 4.2.6.8 and 6.1.1.4'

loop_
_geom_angle_atom_site_label_1
_geom_angle_atom_site_label_2
_geom_angle_atom_site_label_3
_geom_angle
_geom_angle_site_symmetry_1
_geom_angle_site_symmetry_3
_geom_angle_publ_flag
O2 Zn01 O2 76.48(5) 3_766 . ?
O3 Zn01 O2 91.85(5) . 3_766 ?
O3 Zn01 O2 92.95(6) . . ?
N2 Zn01 O2 89.38(5) . 3_766 ?
N2 Zn01 O2 154.78(6) . . ?
N2 Zn01 O3 108.50(6) . . ?
N2 Zn01 N1 96.34(6) . . ?
N1 Zn01 O2 87.37(5) . . ?
N1 Zn01 O2 151.97(6) . 3_766 ?
N1 Zn01 O3 112.00(7) . . ?
Zn01 O2 Zn01 103.52(5) 3_766 . ?
C4 O2 Zn01 128.95(10) . . ?
C4 O2 Zn01 127.54(11) . 3_766 ?
N3 O3 Zn01 117.23(13) . . ?
C8 N2 Zn01 123.93(13) 3_766 . ?
C8 N2 C11 115.16(16) 3_766 . ?
C11 N2 Zn01 120.85(12) . . ?
C7 N1 Zn01 124.85(13) . . ?
C7 N1 C9 114.76(16) . . ?
C9 N1 Zn01 119.83(13) . . ?
C1 O1 H1 109.5 . . ?
C2 C3 C7 115.42(15) . . ?
C2 C3 C4 120.51(16) . . ?
C4 C3 C7 123.98(16) . . ?
O4 N3 O3 118.11(18) . . ?
O5 N3 O3 119.8(2) . . ?
O5 N3 O4 122.1(2) . . ?
C4 C5 C8 125.03(16) . . ?
C6 C5 C4 120.58(16) . . ?
C6 C5 C8 114.26(16) . . ?
C3 C2 H2 119.1 . . ?
C1 C2 C3 121.72(17) . . ?
C1 C2 H2 119.1 . . ?
N1 C7 C3 128.67(16) . . ?
N1 C7 H7 115.7 . . ?
C3 C7 H7 115.7 . . ?
O2 C4 C3 121.37(15) . . ?
O2 C4 C5 121.72(15) . . ?
C5 C4 C3 116.91(15) . . ?
N2 C8 C5 128.49(17) 3_766 . ?
N2 C8 H8 115.8 3_766 . ?
C5 C8 H8 115.8 . . ?
O1 C1 C2 118.84(17) . . ?
O1 C1 C6 122.93(17) . . ?
C2 C1 C6 118.22(17) . . ?
C5 C6 H6 119.0 . . ?
C1 C6 C5 122.05(17) . . ?
C1 C6 H6 119.0 . . ?
N2 C11 H11A 109.3 . . ?
N2 C11 H11B 109.3 . . ?
N2 C11 C10 111.57(17) . . ?
H11A C11 H11B 108.0 . . ?
C10 C11 H11A 109.3 . . ?
C10 C11 H11B 109.3 . . ?
C11 C10 H10A 108.8 . . ?
C11 C10 H10B 108.8 . . ?
H10A C10 H10B 107.7 . . ?
C9 C10 C11 114.0(2) . . ?
C9 C10 H10A 108.8 . . ?
C9 C10 H10B 108.8 . . ?
N1 C9 C10 113.22(17) . . ?
N1 C9 H9A 108.9 . . ?
N1 C9 H9B 108.9 . . ?
C10 C9 H9A 108.9 . . ?
C10 C9 H9B 108.9 . . ?
H9A C9 H9B 107.7 . . ?

loop_
_geom_bond_atom_site_label_1
_geom_bond_atom_site_label_2
_geom_bond_distance
_geom_bond_site_symmetry_2
_geom_bond_publ_flag
Zn01 O2 2.0715(12) . ?
Zn01 O2 2.0622(12) 3_766 ?
Zn01 O3 2.0564(15) . ?
Zn01 N2 2.0501(15) . ?
Zn01 N1 2.0551(15) . ?
O2 C4 1.325(2) . ?
O3 N3 1.271(2) . ?
N2 C8 1.276(2) 3_766 ?
N2 C11 1.483(2) . ?
N1 C7 1.277(2) . ?
N1 C9 1.481(2) . ?
O1 H1 0.8200 . ?
O1 C1 1.372(2) . ?
C3 C2 1.408(2) . ?
C3 C7 1.445(3) . ?
C3 C4 1.421(2) . ?
O4 N3 1.233(3) . ?
N3 O5 1.216(2) . ?
C5 C4 1.412(3) . ?
C5 C8 1.451(3) . ?
C5 C6 1.400(3) . ?
C2 H2 0.9300 . ?
C2 C1 1.374(3) . ?
C7 H7 0.9300 . ?
C8 H8 0.9300 . ?
C1 C6 1.382(3) . ?
C6 H6 0.9300 . ?
C11 H11A 0.9700 . ?
C11 H11B 0.9700 . ?
C11 C10 1.511(3) . ?
C10 H10A 0.9700 . ?
C10 H10B 0.9700 . ?
C10 C9 1.503(3) . ?
C9 H9A 0.9700 . ?
C9 H9B 0.9700 . ?

loop_
_geom_torsion_atom_site_label_1
_geom_torsion_atom_site_label_2
_geom_torsion_atom_site_label_3
_geom_torsion_atom_site_label_4
_geom_torsion
_geom_torsion_site_symmetry_1
_geom_torsion_site_symmetry_2
_geom_torsion_site_symmetry_3
_geom_torsion_site_symmetry_4
_geom_torsion_publ_flag
Zn01 O2 C4 C3 -14.8(2) . . . . ?
Zn01 O2 C4 C3 164.94(11) 3_766 . . . ?
Zn01 O2 C4 C5 164.82(12) . . . . ?
Zn01 O2 C4 C5 -15.5(2) 3_766 . . . ?
Zn01 O3 N3 O4 -1.1(3) . . . . ?
Zn01 O3 N3 O5 -179.81(17) . . . . ?
Zn01 N2 C11 C10 42.9(2) . . . . ?
Zn01 N1 C7 C3 10.0(3) . . . . ?
Zn01 N1 C9 C10 -41.7(3) . . . . ?
N2 C11 C10 C9 -73.8(2) . . . . ?
O1 C1 C6 C5 179.60(18) . . . . ?
C3 C2 C1 O1 -179.95(17) . . . . ?
C3 C2 C1 C6 0.9(3) . . . . ?
C2 C3 C7 N1 -176.17(19) . . . . ?
C2 C3 C4 O2 178.80(15) . . . . ?
C2 C3 C4 C5 -0.8(2) . . . . ?
C2 C1 C6 C5 -1.3(3) . . . . ?
C7 N1 C9 C10 146.5(2) . . . . ?
C7 C3 C2 C1 -176.54(17) . . . . ?
C7 C3 C4 O2 -4.8(3) . . . . ?
C7 C3 C4 C5 175.60(16) . . . . ?
C4 C3 C2 C1 0.2(3) . . . . ?
C4 C3 C7 N1 7.3(3) . . . . ?
C4 C5 C8 N2 9.9(3) . . . 3_766 ?
C4 C5 C6 C1 0.6(3) . . . . ?
C8 N2 C11 C10 -139.87(19) 3_766 . . . ?
C8 C5 C4 O2 -3.5(3) . . . . ?
C8 C5 C4 C3 176.10(16) . . . . ?
C8 C5 C6 C1 -175.51(17) . . . . ?
C6 C5 C4 O2 -179.16(16) . . . . ?
C6 C5 C4 C3 0.4(2) . . . . ?
C6 C5 C8 N2 -174.24(19) . . . 3_766 ?
C11 C10 C9 N1 73.9(3) . . . . ?
C9 N1 C7 C3 -178.6(2) . . . . ?
